data_4085666
loop_
_publ_author_name
'Le Roy, Jennifer J.'
'Gorelsky, Serge I.'
'Korobkov, Ilia'
'Murugesu, Muralee'

_publ_section_title
;
 Slow Magnetic Relaxation in Uranium(III) and Neodymium(III)
 Cyclooctatetraenyl Complexes
;
_journal_issue 8
_journal_name_full Organometallics
_journal_page_first 1415
_journal_paper_doi 10.1021/om501214c
_journal_volume 34
_journal_year 2015
_chemical_formula_sum 'C40 H78 Li Nd O6 Si4'
_chemical_formula_weight 918.56
_chemical_name_systematic
; 
 ? 
;
_space_group_IT_number 2
_symmetry_cell_setting triclinic
_symmetry_space_group_name_Hall '-P 1'
_symmetry_space_group_name_H-M 'P -1'
_atom_sites_solution_hydrogens geom
_atom_sites_solution_primary direct
_atom_sites_solution_secondary difmap
_audit_creation_method SHELXL-97
_cell_angle_alpha 99.1930(10)
_cell_angle_beta 102.2920(10)
_cell_angle_gamma 99.0690(10)
_cell_formula_units_Z 2
_cell_length_a 11.6313(2)
_cell_length_b 12.3221(3)
_cell_length_c 18.4994(4)
_cell_measurement_reflns_used 9923
_cell_measurement_temperature 200(2)
_cell_measurement_theta_max 28.34
_cell_measurement_theta_min 2.57
_cell_volume 2506.33(9)
_computing_cell_refinement 'APEX II, Bruker (2009)'
_computing_data_collection 'APEX II, Bruker (2009)'
_computing_data_reduction 'XPREP, Bruker (2009)'
_computing_molecular_graphics 'SHELXTL, Bruker (2004)'
_computing_publication_material 'SHELXTL, Bruker (2004)'
_computing_structure_refinement 'SHELXL-97 (Sheldrick, 2008)'
_computing_structure_solution 'SHELXS-97 (Sheldrick, 2008)'
_diffrn_ambient_temperature 200(2)
_diffrn_measured_fraction_theta_full 0.979
_diffrn_measured_fraction_theta_max 0.979
_diffrn_measurement_device_type 'Bruker APEX-II CCD'
_diffrn_measurement_method '\f and \w scans'
_diffrn_radiation_monochromator graphite
_diffrn_radiation_source 'fine-focus sealed tube'
_diffrn_radiation_type MoK\a
_diffrn_radiation_wavelength 0.71073
_diffrn_reflns_av_R_equivalents 0.0193
_diffrn_reflns_av_sigmaI/netI 0.0206
_diffrn_reflns_limit_h_max 15
_diffrn_reflns_limit_h_min -15
_diffrn_reflns_limit_k_max 16
_diffrn_reflns_limit_k_min -16
_diffrn_reflns_limit_l_max 24
_diffrn_reflns_limit_l_min -24
_diffrn_reflns_number 39940
_diffrn_reflns_theta_full 28.34
_diffrn_reflns_theta_max 28.34
_diffrn_reflns_theta_min 1.71
_exptl_absorpt_coefficient_mu 1.169
_exptl_absorpt_correction_T_max 0.8725
_exptl_absorpt_correction_T_min 0.8351
_exptl_absorpt_correction_type multi-scan
_exptl_absorpt_process_details 'SADABS, Bruker (2003)'
_exptl_crystal_colour green
_exptl_crystal_density_diffrn 1.217
_exptl_crystal_density_meas ?
_exptl_crystal_density_method 'not measured'
_exptl_crystal_description block
_exptl_crystal_F_000 970
_exptl_crystal_size_max 0.16
_exptl_crystal_size_mid 0.16
_exptl_crystal_size_min 0.12
_refine_diff_density_max 0.984
_refine_diff_density_min -0.398
_refine_diff_density_rms 0.062
_refine_ls_extinction_method none
_refine_ls_goodness_of_fit_ref 1.082
_refine_ls_hydrogen_treatment constr
_refine_ls_matrix_type full
_refine_ls_number_parameters 469
_refine_ls_number_reflns 12278
_refine_ls_number_restraints 0
_refine_ls_restrained_S_all 1.082
_refine_ls_R_factor_all 0.0298
_refine_ls_R_factor_gt 0.0260
_refine_ls_shift/su_max 0.002
_refine_ls_shift/su_mean 0.000
_refine_ls_structure_factor_coef Fsqd
_refine_ls_weighting_details 'calc w=1/[\s^2^(Fo^2^)+(0.0341P)^2^+0.9910P] where P=(Fo^2^+2Fc^2^)/3'
_refine_ls_weighting_scheme calc
_refine_ls_wR_factor_gt 0.0631
_refine_ls_wR_factor_ref 0.0652
_reflns_number_gt 11279
_reflns_number_total 12278
_reflns_threshold_expression >2sigma(I)
_cod_data_source_file mm143(Nd).cif
_cod_data_source_block mm143
_cod_depositor_comments
;
The following automatic conversions were performed:

'_symmetry_cell_setting' value 'Triclinic' changed to 'triclinic'
according to
/usr/data/users/saulius/crontab/automatic-downloads/rss-feeds/ACS/lib/dictionaries/cif_core.dic
dictionary named 'cif_core.dic' version 2.4.2 from 2011-04-26.

'_exptl_crystal_density_meas' value 'n/a' was changed to '?' - the
value is perceived as not measured.

Automatic conversion script
Id: cif_fix_values 3143 2015-03-26 13:38:13Z robertas 

 Adding full bibliography for 4085664--4085666.cif.
;
_cod_original_sg_symbol_H-M P-1
_cod_database_code 4085666

loop_
_symmetry_equiv_pos_as_xyz
'x, y, z'
'-x, -y, -z'

loop_
_atom_site_label
_atom_site_type_symbol
_atom_site_fract_x
_atom_site_fract_y
_atom_site_fract_z
_atom_site_U_iso_or_equiv
_atom_site_adp_type
_atom_site_occupancy
_atom_site_symmetry_multiplicity
_atom_site_calc_flag
_atom_site_refinement_flags
Nd1 Nd 0.859356(8) 0.634797(8) 0.741751(5) 0.02385(4) Uani 1 1 d .
Li1 Li 0.3320(3) 0.2012(3) 0.78638(19) 0.0351(7) Uani 1 1 d .
Si1 Si 0.77969(5) 0.36572(5) 0.55334(3) 0.03302(11) Uani 1 1 d .
Si2 Si 0.53474(5) 0.71415(5) 0.78701(3) 0.03410(12) Uani 1 1 d .
Si3 Si 0.80800(6) 0.88729(5) 0.61450(3) 0.03666(12) Uani 1 1 d .
Si4 Si 1.07017(6) 0.76779(5) 0.96061(3) 0.04122(14) Uani 1 1 d .
O1 O 0.16641(14) 0.24019(13) 0.81804(9) 0.0459(4) Uani 1 1 d .
O2 O 0.38982(14) 0.35632(13) 0.86712(9) 0.0461(4) Uani 1 1 d .
O3 O 0.50488(15) 0.20523(14) 0.77192(10) 0.0488(4) Uani 1 1 d .
O4 O 0.32827(16) 0.28010(14) 0.69101(9) 0.0503(4) Uani 1 1 d .
O5 O 0.35344(16) 0.08949(15) 0.86786(10) 0.0546(4) Uani 1 1 d .
O6 O 0.23800(16) 0.04811(14) 0.72064(10) 0.0526(4) Uani 1 1 d .
C1 C 0.75403(16) 0.43608(15) 0.64455(10) 0.0266(3) Uani 1 1 d .
C2 C 0.66876(15) 0.50685(15) 0.63494(10) 0.0262(3) Uani 1 1 d .
H2A H 0.6372 0.5060 0.5830 0.031 Uiso 1 1 calc R
C3 C 0.61826(15) 0.57790(15) 0.68139(10) 0.0254(3) Uani 1 1 d .
H3A H 0.5628 0.6128 0.6524 0.031 Uiso 1 1 calc R
C4 C 0.62818(15) 0.61115(15) 0.75987(10) 0.0255(3) Uani 1 1 d .
C5 C 0.69654(16) 0.57918(16) 0.82327(10) 0.0284(4) Uani 1 1 d .
H5A H 0.6854 0.6170 0.8695 0.034 Uiso 1 1 calc R
C6 C 0.77682(17) 0.50554(16) 0.83509(10) 0.0302(4) Uani 1 1 d .
H6A H 0.8030 0.5028 0.8869 0.036 Uiso 1 1 calc R
C7 C 0.82774(17) 0.43475(16) 0.78837(11) 0.0313(4) Uani 1 1 d .
H7A H 0.8808 0.3969 0.8165 0.038 Uiso 1 1 calc R
C8 C 0.81894(17) 0.40669(16) 0.71023(11) 0.0305(4) Uani 1 1 d .
H8A H 0.8687 0.3555 0.6987 0.037 Uiso 1 1 calc R
C9 C 0.9313(2) 0.3281(3) 0.56594(16) 0.0611(7) Uani 1 1 d .
H9A H 0.9934 0.3962 0.5864 0.092 Uiso 1 1 calc R
H9B H 0.9410 0.2920 0.5170 0.092 Uiso 1 1 calc R
H9C H 0.9389 0.2764 0.6010 0.092 Uiso 1 1 calc R
C10 C 0.7704(3) 0.4592(2) 0.48291(14) 0.0541(6) Uani 1 1 d .
H10A H 0.8307 0.5285 0.5035 0.081 Uiso 1 1 calc R
H10B H 0.6902 0.4773 0.4721 0.081 Uiso 1 1 calc R
H10C H 0.7854 0.4208 0.4362 0.081 Uiso 1 1 calc R
C11 C 0.6647(3) 0.2339(2) 0.51388(15) 0.0607(7) Uani 1 1 d .
H11A H 0.6781 0.1970 0.4662 0.091 Uiso 1 1 calc R
H11B H 0.5844 0.2518 0.5048 0.091 Uiso 1 1 calc R
H11C H 0.6713 0.1835 0.5499 0.091 Uiso 1 1 calc R
C12 C 0.6283(3) 0.8500(2) 0.84456(15) 0.0522(6) Uani 1 1 d .
H12A H 0.6810 0.8832 0.8157 0.078 Uiso 1 1 calc R
H12B H 0.6771 0.8367 0.8912 0.078 Uiso 1 1 calc R
H12C H 0.5758 0.9013 0.8570 0.078 Uiso 1 1 calc R
C13 C 0.4382(2) 0.6587(2) 0.84758(17) 0.0611(7) Uani 1 1 d .
H13A H 0.3898 0.7135 0.8612 0.092 Uiso 1 1 calc R
H13B H 0.4893 0.6458 0.8936 0.092 Uiso 1 1 calc R
H13C H 0.3851 0.5879 0.8196 0.092 Uiso 1 1 calc R
C14 C 0.4325(3) 0.7406(3) 0.70207(16) 0.0888(13) Uani 1 1 d .
H14A H 0.4802 0.7700 0.6692 0.133 Uiso 1 1 calc R
H14B H 0.3856 0.7954 0.7179 0.133 Uiso 1 1 calc R
H14C H 0.3780 0.6703 0.6745 0.133 Uiso 1 1 calc R
C15 C 0.90582(17) 0.82474(16) 0.68390(10) 0.0287(4) Uani 1 1 d .
C16 C 0.91297(17) 0.86297(15) 0.76184(10) 0.0288(4) Uani 1 1 d .
H16A H 0.8693 0.9212 0.7690 0.035 Uiso 1 1 calc R
C17 C 0.96741(17) 0.83771(15) 0.83136(10) 0.0286(4) Uani 1 1 d .
H17A H 0.9497 0.8829 0.8726 0.034 Uiso 1 1 calc R
C18 C 1.04169(16) 0.76284(16) 0.85647(10) 0.0295(4) Uani 1 1 d .
C19 C 1.09571(16) 0.68610(17) 0.81614(12) 0.0338(4) Uani 1 1 d .
H19A H 1.1437 0.6493 0.8486 0.041 Uiso 1 1 calc R
C20 C 1.09602(17) 0.65062(18) 0.73977(12) 0.0368(4) Uani 1 1 d .
H20A H 1.1459 0.5974 0.7337 0.044 Uiso 1 1 calc R
C21 C 1.04067(17) 0.67461(17) 0.67035(11) 0.0343(4) Uani 1 1 d .
H21A H 1.0619 0.6332 0.6290 0.041 Uiso 1 1 calc R
C22 C 0.96172(17) 0.74479(17) 0.64719(11) 0.0321(4) Uani 1 1 d .
H22A H 0.9403 0.7370 0.5938 0.038 Uiso 1 1 calc R
C23 C 1.1861(4) 0.8919(3) 1.01467(17) 0.1052(16) Uani 1 1 d .
H23A H 1.2610 0.8893 0.9989 0.158 Uiso 1 1 calc R
H23B H 1.1999 0.8914 1.0687 0.158 Uiso 1 1 calc R
H23C H 1.1585 0.9605 1.0049 0.158 Uiso 1 1 calc R
C24 C 0.9326(3) 0.7797(4) 0.99581(16) 0.0866(11) Uani 1 1 d .
H24A H 0.9508 0.7819 1.0503 0.130 Uiso 1 1 calc R
H24B H 0.8687 0.7147 0.9700 0.130 Uiso 1 1 calc R
H24C H 0.9061 0.8486 0.9856 0.130 Uiso 1 1 calc R
C25 C 1.1196(4) 0.6406(3) 0.98693(19) 0.0971(13) Uani 1 1 d .
H25A H 1.1920 0.6314 0.9695 0.146 Uiso 1 1 calc R
H25B H 1.0557 0.5748 0.9633 0.146 Uiso 1 1 calc R
H25C H 1.1373 0.6485 1.0419 0.146 Uiso 1 1 calc R
C26 C 0.7213(3) 0.9805(3) 0.66082(17) 0.0778(10) Uani 1 1 d .
H26A H 0.6705 0.9373 0.6866 0.117 Uiso 1 1 calc R
H26B H 0.6707 1.0105 0.6225 0.117 Uiso 1 1 calc R
H26C H 0.7771 1.0425 0.6977 0.117 Uiso 1 1 calc R
C27 C 0.9011(3) 0.9770(3) 0.56741(16) 0.0682(8) Uani 1 1 d .
H27A H 0.9481 0.9317 0.5416 0.102 Uiso 1 1 calc R
H27B H 0.9555 1.0387 0.6054 0.102 Uiso 1 1 calc R
H27C H 0.8485 1.0077 0.5305 0.102 Uiso 1 1 calc R
C28 C 0.7000(3) 0.7781(3) 0.53923(17) 0.0735(9) Uani 1 1 d .
H28A H 0.7439 0.7281 0.5144 0.110 Uiso 1 1 calc R
H28B H 0.6552 0.8140 0.5020 0.110 Uiso 1 1 calc R
H28C H 0.6440 0.7345 0.5616 0.110 Uiso 1 1 calc R
C29 C 0.0465(2) 0.1935(3) 0.77595(16) 0.0601(7) Uani 1 1 d .
H29A H -0.0096 0.2249 0.8020 0.090 Uiso 1 1 calc R
H29B H 0.0314 0.1118 0.7714 0.090 Uiso 1 1 calc R
H29C H 0.0350 0.2114 0.7255 0.090 Uiso 1 1 calc R
C30 C 0.1830(2) 0.3546(2) 0.85269(15) 0.0506(6) Uani 1 1 d .
H30A H 0.1200 0.3654 0.8801 0.061 Uiso 1 1 calc R
H30B H 0.1778 0.4017 0.8139 0.061 Uiso 1 1 calc R
C31 C 0.3042(2) 0.3871(2) 0.90649(14) 0.0505(6) Uani 1 1 d .
H31A H 0.3234 0.4690 0.9266 0.061 Uiso 1 1 calc R
H31B H 0.3054 0.3482 0.9494 0.061 Uiso 1 1 calc R
C32 C 0.5103(2) 0.3956(2) 0.91093(15) 0.0544(6) Uani 1 1 d .
H32A H 0.5165 0.4682 0.9436 0.082 Uiso 1 1 calc R
H32B H 0.5642 0.4040 0.8772 0.082 Uiso 1 1 calc R
H32C H 0.5329 0.3414 0.9421 0.082 Uiso 1 1 calc R
C33 C 0.5851(3) 0.1374(4) 0.7978(2) 0.0955(13) Uani 1 1 d .
H33A H 0.6602 0.1578 0.7828 0.143 Uiso 1 1 calc R
H33B H 0.5492 0.0584 0.7756 0.143 Uiso 1 1 calc R
H33C H 0.6016 0.1487 0.8529 0.143 Uiso 1 1 calc R
C34 C 0.5218(2) 0.2394(3) 0.70480(15) 0.0641(8) Uani 1 1 d .
H34A H 0.4965 0.1743 0.6620 0.077 Uiso 1 1 calc R
H34B H 0.6076 0.2713 0.7105 0.077 Uiso 1 1 calc R
C35 C 0.4483(3) 0.3252(2) 0.69022(16) 0.0646(8) Uani 1 1 d .
H35A H 0.4803 0.3942 0.7297 0.078 Uiso 1 1 calc R
H35B H 0.4506 0.3445 0.6406 0.078 Uiso 1 1 calc R
C36 C 0.2489(4) 0.3515(3) 0.6687(2) 0.0928(12) Uani 1 1 d .
H36A H 0.2648 0.3771 0.6236 0.139 Uiso 1 1 calc R
H36B H 0.2613 0.4164 0.7097 0.139 Uiso 1 1 calc R
H36C H 0.1659 0.3103 0.6574 0.139 Uiso 1 1 calc R
C37 C 0.3834(3) 0.1201(3) 0.94727(18) 0.0806(10) Uani 1 1 d .
H37A H 0.3870 0.0528 0.9689 0.121 Uiso 1 1 calc R
H37B H 0.3223 0.1576 0.9636 0.121 Uiso 1 1 calc R
H37C H 0.4618 0.1712 0.9645 0.121 Uiso 1 1 calc R
C38 C 0.2531(3) -0.0005(2) 0.84022(19) 0.0706(8) Uani 1 1 d .
H38A H 0.1790 0.0255 0.8469 0.085 Uiso 1 1 calc R
H38B H 0.2637 -0.0615 0.8685 0.085 Uiso 1 1 calc R
C39 C 0.2435(3) -0.0416(2) 0.7601(2) 0.0734(9) Uani 1 1 d .
H39A H 0.3139 -0.0748 0.7541 0.088 Uiso 1 1 calc R
H39B H 0.1704 -0.1007 0.7387 0.088 Uiso 1 1 calc R
C40 C 0.2342(3) 0.0132(3) 0.64312(18) 0.0815(10) Uani 1 1 d .
H40A H 0.1841 -0.0620 0.6242 0.122 Uiso 1 1 calc R
H40B H 0.3157 0.0117 0.6372 0.122 Uiso 1 1 calc R
H40C H 0.2001 0.0659 0.6144 0.122 Uiso 1 1 calc R

loop_
_atom_site_aniso_label
_atom_site_aniso_U_11
_atom_site_aniso_U_22
_atom_site_aniso_U_33
_atom_site_aniso_U_23
_atom_site_aniso_U_13
_atom_site_aniso_U_12
Nd1 0.02075(5) 0.02510(5) 0.02565(5) 0.00623(3) 0.00661(3) 0.00197(3)
Li1 0.0372(18) 0.0331(17) 0.0335(17) 0.0049(13) 0.0104(14) 0.0016(14)
Si1 0.0356(3) 0.0324(3) 0.0320(3) 0.0022(2) 0.0111(2) 0.0101(2)
Si2 0.0331(3) 0.0400(3) 0.0317(3) 0.0040(2) 0.0100(2) 0.0151(2)
Si3 0.0453(3) 0.0421(3) 0.0293(3) 0.0168(2) 0.0128(2) 0.0133(3)
Si4 0.0472(3) 0.0411(3) 0.0281(3) 0.0124(2) -0.0017(2) -0.0034(3)
O1 0.0373(8) 0.0433(9) 0.0532(9) 0.0023(7) 0.0073(7) 0.0097(7)
O2 0.0455(9) 0.0459(9) 0.0409(8) -0.0068(7) 0.0172(7) -0.0022(7)
O3 0.0423(9) 0.0531(10) 0.0548(10) 0.0071(8) 0.0236(8) 0.0079(7)
O4 0.0582(10) 0.0497(9) 0.0436(9) 0.0180(7) 0.0124(8) 0.0035(8)
O5 0.0541(10) 0.0479(10) 0.0628(11) 0.0214(8) 0.0164(8) -0.0004(8)
O6 0.0565(10) 0.0385(9) 0.0555(10) -0.0041(7) 0.0183(8) -0.0045(8)
C1 0.0256(8) 0.0240(8) 0.0300(9) 0.0037(7) 0.0083(7) 0.0037(7)
C2 0.0234(8) 0.0293(9) 0.0246(8) 0.0044(7) 0.0051(6) 0.0034(7)
C3 0.0199(8) 0.0286(9) 0.0277(8) 0.0056(7) 0.0053(6) 0.0051(7)
C4 0.0222(8) 0.0269(9) 0.0277(8) 0.0052(7) 0.0078(6) 0.0036(7)
C5 0.0272(9) 0.0329(9) 0.0271(8) 0.0079(7) 0.0106(7) 0.0046(7)
C6 0.0304(9) 0.0354(10) 0.0268(8) 0.0137(7) 0.0076(7) 0.0043(8)
C7 0.0315(9) 0.0297(9) 0.0355(10) 0.0151(8) 0.0063(8) 0.0086(8)
C8 0.0301(9) 0.0269(9) 0.0371(10) 0.0084(7) 0.0099(8) 0.0090(7)
C9 0.0543(15) 0.081(2) 0.0555(15) 0.0052(14) 0.0209(12) 0.0331(14)
C10 0.0789(18) 0.0568(15) 0.0401(12) 0.0146(11) 0.0309(12) 0.0257(13)
C11 0.0734(18) 0.0458(14) 0.0503(14) -0.0078(11) 0.0118(13) -0.0029(13)
C12 0.0676(16) 0.0379(12) 0.0552(14) 0.0018(10) 0.0286(13) 0.0116(11)
C13 0.0487(14) 0.0643(17) 0.0792(19) 0.0059(14) 0.0404(14) 0.0126(12)
C14 0.099(2) 0.129(3) 0.0487(15) 0.0019(17) 0.0013(15) 0.091(2)
C15 0.0310(9) 0.0300(9) 0.0276(8) 0.0105(7) 0.0108(7) 0.0040(7)
C16 0.0345(9) 0.0250(9) 0.0283(9) 0.0080(7) 0.0100(7) 0.0041(7)
C17 0.0331(9) 0.0256(9) 0.0256(8) 0.0037(7) 0.0083(7) 0.0013(7)
C18 0.0259(9) 0.0315(9) 0.0271(9) 0.0077(7) 0.0020(7) -0.0013(7)
C19 0.0223(9) 0.0369(10) 0.0408(10) 0.0118(8) 0.0032(7) 0.0043(8)
C20 0.0247(9) 0.0391(11) 0.0491(12) 0.0079(9) 0.0139(8) 0.0077(8)
C21 0.0301(9) 0.0380(11) 0.0368(10) 0.0030(8) 0.0181(8) 0.0037(8)
C22 0.0328(10) 0.0383(10) 0.0276(9) 0.0090(8) 0.0135(7) 0.0036(8)
C23 0.132(3) 0.098(3) 0.0408(15) 0.0139(16) -0.0172(18) -0.057(2)
C24 0.084(2) 0.146(4) 0.0384(14) 0.0298(18) 0.0229(15) 0.026(2)
C25 0.161(4) 0.085(2) 0.0581(19) 0.0413(18) 0.015(2) 0.050(3)
C26 0.103(3) 0.104(3) 0.0610(17) 0.0427(17) 0.0366(17) 0.072(2)
C27 0.079(2) 0.077(2) 0.0565(16) 0.0424(15) 0.0195(14) 0.0076(16)
C28 0.0703(19) 0.0700(19) 0.0632(18) 0.0201(15) -0.0193(14) 0.0058(15)
C29 0.0411(13) 0.0704(18) 0.0603(16) 0.0043(13) 0.0033(11) 0.0073(12)
C30 0.0562(15) 0.0450(13) 0.0561(14) 0.0073(11) 0.0223(12) 0.0173(11)
C31 0.0571(15) 0.0444(13) 0.0479(13) -0.0055(10) 0.0241(11) 0.0037(11)
C32 0.0483(14) 0.0524(14) 0.0509(14) -0.0047(11) 0.0114(11) -0.0082(11)
C33 0.070(2) 0.124(3) 0.121(3) 0.042(3) 0.044(2) 0.058(2)
C34 0.0492(15) 0.086(2) 0.0508(15) 0.0020(14) 0.0271(12) -0.0129(14)
C35 0.0776(19) 0.0600(17) 0.0488(14) 0.0150(12) 0.0226(13) -0.0221(15)
C36 0.128(3) 0.110(3) 0.069(2) 0.057(2) 0.031(2) 0.062(3)
C37 0.100(3) 0.079(2) 0.0603(18) 0.0298(16) 0.0158(17) -0.0022(19)
C38 0.0732(19) 0.0466(15) 0.089(2) 0.0324(15) 0.0158(17) -0.0090(14)
C39 0.079(2) 0.0302(13) 0.101(3) 0.0048(14) 0.0154(18) -0.0028(13)
C40 0.083(2) 0.075(2) 0.0636(19) -0.0250(16) 0.0168(16) -0.0110(17)

loop_
_atom_type_symbol
_atom_type_description
_atom_type_scat_dispersion_real
_atom_type_scat_dispersion_imag
_atom_type_scat_source
C C 0.0033 0.0016 'International Tables Vol C Tables 4.2.6.8 and 6.1.1.4'
H H 0.0000 0.0000 'International Tables Vol C Tables 4.2.6.8 and 6.1.1.4'
O O 0.0106 0.0060 'International Tables Vol C Tables 4.2.6.8 and 6.1.1.4'
Si Si 0.0817 0.0704 'International Tables Vol C Tables 4.2.6.8 and 6.1.1.4'
Li Li -0.0003 0.0001 'International Tables Vol C Tables 4.2.6.8 and 6.1.1.4'
Nd Nd -0.1943 3.0179 'International Tables Vol C Tables 4.2.6.8 and 6.1.1.4'

loop_
_geom_angle_atom_site_label_1
_geom_angle_atom_site_label_2
_geom_angle_atom_site_label_3
_geom_angle
C2 Nd1 C17 148.87(6)
C2 Nd1 C3 30.09(5)
C17 Nd1 C3 122.45(6)
C2 Nd1 C8 56.96(6)
C17 Nd1 C8 152.30(6)
C3 Nd1 C8 77.37(6)
C2 Nd1 C19 152.66(6)
C17 Nd1 C19 56.77(6)
C3 Nd1 C19 173.83(5)
C8 Nd1 C19 101.29(6)
C2 Nd1 C1 30.32(5)
C17 Nd1 C1 176.54(5)
C3 Nd1 C1 57.93(5)
C8 Nd1 C1 30.19(5)
C19 Nd1 C1 123.29(6)
C2 Nd1 C18 175.99(5)
C17 Nd1 C18 30.34(6)
C3 Nd1 C18 146.64(5)
C8 Nd1 C18 122.93(6)
C19 Nd1 C18 30.12(6)
C1 Nd1 C18 150.91(6)
C2 Nd1 C16 122.69(6)
C17 Nd1 C16 30.07(5)
C3 Nd1 C16 104.91(6)
C8 Nd1 C16 173.97(5)
C19 Nd1 C16 77.04(6)
C1 Nd1 C16 147.03(5)
C18 Nd1 C16 57.92(6)
C2 Nd1 C22 96.89(6)
C17 Nd1 C22 77.26(6)
C3 Nd1 C22 108.21(6)
C8 Nd1 C22 117.31(6)
C19 Nd1 C22 77.80(6)
C1 Nd1 C22 99.32(6)
C18 Nd1 C22 86.65(6)
C16 Nd1 C22 56.74(6)
C2 Nd1 C5 76.99(5)
C17 Nd1 C5 96.71(6)
C3 Nd1 C5 56.60(5)
C8 Nd1 C5 77.76(6)
C19 Nd1 C5 117.26(6)
C1 Nd1 C5 86.27(5)
C18 Nd1 C5 99.03(6)
C16 Nd1 C5 108.19(6)
C22 Nd1 C5 157.56(6)
C2 Nd1 C7 76.46(6)
C17 Nd1 C7 125.89(6)
C3 Nd1 C7 84.21(6)
C8 Nd1 C7 29.93(6)
C19 Nd1 C7 91.69(6)
C1 Nd1 C7 57.30(6)
C18 Nd1 C7 101.81(6)
C16 Nd1 C7 154.90(6)
C22 Nd1 C7 143.18(6)
C5 Nd1 C7 57.06(6)
C2 Nd1 C20 126.31(6)
C17 Nd1 C20 76.27(6)
C3 Nd1 C20 155.24(6)
C8 Nd1 C20 91.90(6)
C19 Nd1 C20 29.96(6)
C1 Nd1 C20 102.36(6)
C18 Nd1 C20 57.32(6)
C16 Nd1 C20 83.82(6)
C22 Nd1 C20 56.92(6)
C5 Nd1 C20 143.28(6)
C7 Nd1 C20 97.62(6)
O6 Li1 O3 103.07(16)
O6 Li1 O2 165.03(19)
O3 Li1 O2 91.24(15)
O6 Li1 O4 93.24(15)
O3 Li1 O4 77.91(13)
O2 Li1 O4 94.05(15)
O6 Li1 O5 78.20(14)
O3 Li1 O5 92.98(15)
O2 Li1 O5 96.92(15)
O4 Li1 O5 165.90(19)
O6 Li1 O1 91.16(14)
O3 Li1 O1 165.71(19)
O2 Li1 O1 74.67(12)
O4 Li1 O1 100.35(16)
O5 Li1 O1 91.10(14)
C11 Si1 C10 109.29(13)
C11 Si1 C9 107.93(14)
C10 Si1 C9 106.64(13)
C11 Si1 C1 109.39(11)
C10 Si1 C1 111.28(10)
C9 Si1 C1 112.19(10)
C12 Si2 C14 109.55(16)
C12 Si2 C4 112.29(10)
C14 Si2 C4 111.26(10)
C12 Si2 C13 105.68(12)
C14 Si2 C13 107.29(17)
C4 Si2 C13 110.49(11)
C28 Si3 C26 108.28(17)
C28 Si3 C27 107.43(15)
C26 Si3 C27 106.07(16)
C28 Si3 C15 112.04(11)
C26 Si3 C15 112.22(11)
C27 Si3 C15 110.50(12)
C25 Si4 C23 108.1(2)
C25 Si4 C24 106.8(2)
C23 Si4 C24 106.0(2)
C25 Si4 C18 112.30(13)
C23 Si4 C18 111.43(12)
C24 Si4 C18 111.80(11)
C30 O1 C29 113.25(19)
C30 O1 Li1 111.39(16)
C29 O1 Li1 125.77(17)
C31 O2 C32 112.72(18)
C31 O2 Li1 115.44(16)
C32 O2 Li1 123.36(18)
C33 O3 C34 112.8(2)
C33 O3 Li1 127.3(2)
C34 O3 Li1 113.72(19)
C36 O4 C35 111.8(2)
C36 O4 Li1 124.8(2)
C35 O4 Li1 108.71(18)
C37 O5 C38 112.1(2)
C37 O5 Li1 127.4(2)
C38 O5 Li1 105.08(18)
C40 O6 C39 112.0(2)
C40 O6 Li1 124.3(2)
C39 O6 Li1 112.98(19)
C8 C1 C2 131.43(16)
C8 C1 Si1 115.03(13)
C2 C1 Si1 113.50(13)
C8 C1 Nd1 74.65(10)
C2 C1 Nd1 74.14(10)
Si1 C1 Nd1 133.25(8)
C3 C2 C1 137.39(17)
C3 C2 Nd1 75.37(10)
C1 C2 Nd1 75.53(10)
C2 C3 C4 136.97(17)
C2 C3 Nd1 74.54(10)
C4 C3 Nd1 76.39(10)
C5 C4 C3 131.33(16)
C5 C4 Si2 112.62(13)
C3 C4 Si2 116.05(13)
C5 C4 Nd1 74.11(10)
C3 C4 Nd1 73.59(10)
Si2 C4 Nd1 133.14(8)
C6 C5 C4 136.14(17)
C6 C5 Nd1 75.63(10)
C4 C5 Nd1 75.93(10)
C5 C6 C7 135.37(17)
C5 C6 Nd1 74.56(10)
C7 C6 Nd1 74.63(10)
C8 C7 C6 135.58(17)
C8 C7 Nd1 74.46(10)
C6 C7 Nd1 75.47(10)
C7 C8 C1 135.69(17)
C7 C8 Nd1 75.61(11)
C1 C8 Nd1 75.15(10)
C16 C15 C22 131.11(17)
C16 C15 Si3 117.16(14)
C22 C15 Si3 111.73(13)
C16 C15 Nd1 74.11(10)
C22 C15 Nd1 74.13(10)
Si3 C15 Nd1 131.57(9)
C17 C16 C15 137.18(18)
C17 C16 Nd1 74.47(10)
C15 C16 Nd1 75.77(10)
C16 C17 C18 137.32(17)
C16 C17 Nd1 75.47(10)
C18 C17 Nd1 75.35(10)
C19 C18 C17 130.99(17)
C19 C18 Si4 115.68(14)
C17 C18 Si4 113.33(14)
C19 C18 Nd1 74.69(11)
C17 C18 Nd1 74.31(10)
Si4 C18 Nd1 129.59(9)
C20 C19 C18 135.96(19)
C20 C19 Nd1 75.58(11)
C18 C19 Nd1 75.19(10)
C21 C20 C19 135.74(19)
C21 C20 Nd1 75.16(11)
C19 C20 Nd1 74.45(11)
C20 C21 C22 135.70(18)
C20 C21 Nd1 75.06(11)
C22 C21 Nd1 74.75(10)
C21 C22 C15 135.80(18)
C21 C22 Nd1 75.46(11)
C15 C22 Nd1 75.72(10)
O1 C30 C31 107.91(19)
O2 C31 C30 108.24(19)
O3 C34 C35 108.0(2)
O4 C35 C34 108.1(2)
O5 C38 C39 108.4(2)
O6 C39 C38 109.9(2)

loop_
_geom_bond_atom_site_label_1
_geom_bond_atom_site_label_2
_geom_bond_distance
Nd1 C2 2.7096(17)
Nd1 C17 2.7160(18)
Nd1 C3 2.7202(17)
Nd1 C8 2.7211(19)
Nd1 C19 2.7229(19)
Nd1 C1 2.7275(18)
Nd1 C18 2.7294(18)
Nd1 C16 2.7288(18)
Nd1 C22 2.7296(18)
Nd1 C5 2.7326(17)
Nd1 C7 2.7356(18)
Nd1 C20 2.7373(19)
Li1 O6 2.070(4)
Li1 O3 2.078(4)
Li1 O2 2.142(4)
Li1 O4 2.142(4)
Li1 O5 2.200(4)
Li1 O1 2.229(4)
Si1 C11 1.866(3)
Si1 C10 1.869(2)
Si1 C9 1.870(3)
Si1 C1 1.8752(18)
Si2 C12 1.866(3)
Si2 C14 1.865(3)
Si2 C4 1.8729(18)
Si2 C13 1.876(3)
Si3 C28 1.858(3)
Si3 C26 1.868(3)
Si3 C27 1.867(3)
Si3 C15 1.8728(19)
Si4 C25 1.852(3)
Si4 C23 1.856(3)
Si4 C24 1.869(3)
Si4 C18 1.8733(19)
O1 C30 1.417(3)
O1 C29 1.423(3)
O2 C31 1.416(3)
O2 C32 1.425(3)
O3 C33 1.408(4)
O3 C34 1.415(3)
O4 C36 1.416(4)
O4 C35 1.423(3)
O5 C37 1.409(3)
O5 C38 1.417(3)
O6 C40 1.419(3)
O6 C39 1.420(4)
C1 C8 1.419(3)
C1 C2 1.422(2)
C2 C3 1.409(2)
C3 C4 1.419(2)
C4 C5 1.419(2)
C5 C6 1.409(3)
C6 C7 1.414(3)
C7 C8 1.409(3)
C15 C16 1.424(2)
C15 C22 1.425(3)
C16 C17 1.412(2)
C17 C18 1.425(3)
C18 C19 1.417(3)
C19 C20 1.412(3)
C20 C21 1.407(3)
C21 C22 1.406(3)
C30 C31 1.495(4)
C34 C35 1.482(5)
C38 C39 1.463(5)

loop_
_geom_torsion_atom_site_label_1
_geom_torsion_atom_site_label_2
_geom_torsion_atom_site_label_3
_geom_torsion_atom_site_label_4
_geom_torsion
O6 Li1 O1 C30 -167.09(17)
O3 Li1 O1 C30 8.0(8)
O2 Li1 O1 C30 17.81(18)
O4 Li1 O1 C30 -73.6(2)
O5 Li1 O1 C30 114.69(17)
O6 Li1 O1 C29 -23.5(3)
O3 Li1 O1 C29 151.6(7)
O2 Li1 O1 C29 161.4(2)
O4 Li1 O1 C29 70.0(2)
O5 Li1 O1 C29 -101.7(2)
O6 Li1 O2 C31 -7.5(9)
O3 Li1 O2 C31 -170.60(18)
O4 Li1 O2 C31 111.44(19)
O5 Li1 O2 C31 -77.4(2)
O1 Li1 O2 C31 11.8(2)
O6 Li1 O2 C32 138.1(7)
O3 Li1 O2 C32 -25.0(2)
O4 Li1 O2 C32 -102.9(2)
O5 Li1 O2 C32 68.2(2)
O1 Li1 O2 C32 157.42(19)
O6 Li1 O3 C33 -68.1(3)
O2 Li1 O3 C33 107.5(3)
O4 Li1 O3 C33 -158.6(3)
O5 Li1 O3 C33 10.5(3)
O1 Li1 O3 C33 116.9(8)
O6 Li1 O3 C34 81.9(2)
O2 Li1 O3 C34 -102.5(2)
O4 Li1 O3 C34 -8.6(2)
O5 Li1 O3 C34 160.50(19)
O1 Li1 O3 C34 -93.1(8)
O6 Li1 O4 C36 101.2(3)
O3 Li1 O4 C36 -156.2(3)
O2 Li1 O4 C36 -65.8(3)
O5 Li1 O4 C36 153.2(7)
O1 Li1 O4 C36 9.4(3)
O6 Li1 O4 C35 -123.36(19)
O3 Li1 O4 C35 -20.7(2)
O2 Li1 O4 C35 69.7(2)
O5 Li1 O4 C35 -71.3(8)
O1 Li1 O4 C35 144.87(18)
O6 Li1 O5 C37 -159.7(3)
O3 Li1 O5 C37 97.6(3)
O2 Li1 O5 C37 6.0(3)
O4 Li1 O5 C37 146.8(7)
O1 Li1 O5 C37 -68.7(3)
O6 Li1 O5 C38 -25.4(2)
O3 Li1 O5 C38 -128.1(2)
O2 Li1 O5 C38 140.2(2)
O4 Li1 O5 C38 -78.9(8)
O1 Li1 O5 C38 65.6(2)
O3 Li1 O6 C40 -54.1(3)
O2 Li1 O6 C40 143.2(7)
O4 Li1 O6 C40 24.2(3)
O5 Li1 O6 C40 -144.5(3)
O1 Li1 O6 C40 124.6(3)
O3 Li1 O6 C39 87.2(2)
O2 Li1 O6 C39 -75.4(8)
O4 Li1 O6 C39 165.6(2)
O5 Li1 O6 C39 -3.1(2)
O1 Li1 O6 C39 -94.0(2)
C11 Si1 C1 C8 92.09(17)
C10 Si1 C1 C8 -147.04(16)
C9 Si1 C1 C8 -27.65(19)
C11 Si1 C1 C2 -85.73(17)
C10 Si1 C1 C2 35.14(18)
C9 Si1 C1 C2 154.53(16)
C11 Si1 C1 Nd1 -175.72(13)
C10 Si1 C1 Nd1 -54.85(16)
C9 Si1 C1 Nd1 64.54(16)
C2 Nd1 C1 C8 -142.30(16)
C17 Nd1 C1 C8 138.3(9)
C3 Nd1 C1 C8 -124.31(12)
C19 Nd1 C1 C8 48.51(12)
C18 Nd1 C1 C8 30.00(17)
C16 Nd1 C1 C8 169.77(10)
C22 Nd1 C1 C8 129.97(11)
C5 Nd1 C1 C8 -71.91(11)
C7 Nd1 C1 C8 -19.19(10)
C20 Nd1 C1 C8 72.00(11)
C17 Nd1 C1 C2 -79.4(9)
C3 Nd1 C1 C2 18.00(9)
C8 Nd1 C1 C2 142.30(16)
C19 Nd1 C1 C2 -169.19(10)
C18 Nd1 C1 C2 172.30(10)
C16 Nd1 C1 C2 -47.93(15)
C22 Nd1 C1 C2 -87.72(11)
C5 Nd1 C1 C2 70.39(10)
C7 Nd1 C1 C2 123.11(12)
C20 Nd1 C1 C2 -145.70(10)
C2 Nd1 C1 Si1 107.57(16)
C17 Nd1 C1 Si1 28.2(9)
C3 Nd1 C1 Si1 125.57(14)
C8 Nd1 C1 Si1 -110.13(17)
C19 Nd1 C1 Si1 -61.62(14)
C18 Nd1 C1 Si1 -80.13(16)
C16 Nd1 C1 Si1 59.64(17)
C22 Nd1 C1 Si1 19.85(13)
C5 Nd1 C1 Si1 177.96(12)
C7 Nd1 C1 Si1 -129.32(14)
C20 Nd1 C1 Si1 -38.13(13)
C8 C1 C2 C3 3.6(4)
Si1 C1 C2 C3 -179.04(18)
Nd1 C1 C2 C3 -48.3(2)
C8 C1 C2 Nd1 51.86(19)
Si1 C1 C2 Nd1 -130.78(11)
C17 Nd1 C2 C3 -38.07(16)
C8 Nd1 C2 C3 127.00(12)
C19 Nd1 C2 C3 168.48(12)
C1 Nd1 C2 C3 148.52(16)
C18 Nd1 C2 C3 37.2(8)
C16 Nd1 C2 C3 -60.16(12)
C22 Nd1 C2 C3 -114.79(11)
C5 Nd1 C2 C3 43.28(10)
C7 Nd1 C2 C3 102.05(11)
C20 Nd1 C2 C3 -168.39(10)
C17 Nd1 C2 C1 173.41(10)
C3 Nd1 C2 C1 -148.52(16)
C8 Nd1 C2 C1 -21.52(10)
C19 Nd1 C2 C1 19.96(18)
C18 Nd1 C2 C1 -111.3(8)
C16 Nd1 C2 C1 151.32(10)
C22 Nd1 C2 C1 96.69(11)
C5 Nd1 C2 C1 -105.25(11)
C7 Nd1 C2 C1 -46.47(10)
C20 Nd1 C2 C1 43.09(13)
C1 C2 C3 C4 -0.8(4)
Nd1 C2 C3 C4 -49.1(2)
C1 C2 C3 Nd1 48.3(2)
C17 Nd1 C3 C2 157.81(10)
C8 Nd1 C3 C2 -43.32(10)
C19 Nd1 C3 C2 -121.4(5)
C1 Nd1 C3 C2 -18.13(10)
C18 Nd1 C3 C2 -175.59(10)
C16 Nd1 C3 C2 130.93(10)
C22 Nd1 C3 C2 71.59(11)
C5 Nd1 C3 C2 -126.87(12)
C7 Nd1 C3 C2 -72.87(11)
C20 Nd1 C3 C2 22.79(19)
C2 Nd1 C3 C4 147.92(16)
C17 Nd1 C3 C4 -54.28(12)
C8 Nd1 C3 C4 104.59(11)
C19 Nd1 C3 C4 26.5(6)
C1 Nd1 C3 C4 129.79(12)
C18 Nd1 C3 C4 -27.67(16)
C16 Nd1 C3 C4 -81.15(11)
C22 Nd1 C3 C4 -140.49(10)
C5 Nd1 C3 C4 21.05(10)
C7 Nd1 C3 C4 75.05(11)
C20 Nd1 C3 C4 170.71(13)
C2 C3 C4 C5 -1.7(4)
Nd1 C3 C4 C5 -50.29(19)
C2 C3 C4 Si2 179.10(18)
Nd1 C3 C4 Si2 130.50(11)
C2 C3 C4 Nd1 48.6(2)
C12 Si2 C4 C5 63.75(16)
C14 Si2 C4 C5 -173.04(19)
C13 Si2 C4 C5 -53.97(17)
C12 Si2 C4 C3 -116.89(15)
C14 Si2 C4 C3 6.3(2)
C13 Si2 C4 C3 125.39(16)
C12 Si2 C4 Nd1 -25.33(15)
C14 Si2 C4 Nd1 97.88(19)
C13 Si2 C4 Nd1 -143.05(13)
C2 Nd1 C4 C5 124.69(12)
C17 Nd1 C4 C5 -81.50(11)
C3 Nd1 C4 C5 143.09(16)
C8 Nd1 C4 C5 71.94(11)
C19 Nd1 C4 C5 -32.19(15)
C1 Nd1 C4 C5 101.56(11)
C18 Nd1 C4 C5 -53.83(12)
C16 Nd1 C4 C5 -111.82(11)
C22 Nd1 C4 C5 -165.27(10)
C7 Nd1 C4 C5 42.96(11)
C20 Nd1 C4 C5 -1.9(5)
C2 Nd1 C4 C3 -18.40(10)
C17 Nd1 C4 C3 135.41(10)
C8 Nd1 C4 C3 -71.15(11)
C19 Nd1 C4 C3 -175.28(10)
C1 Nd1 C4 C3 -41.53(10)
C18 Nd1 C4 C3 163.08(10)
C16 Nd1 C4 C3 105.09(10)
C22 Nd1 C4 C3 51.64(13)
C5 Nd1 C4 C3 -143.09(16)
C7 Nd1 C4 C3 -100.13(11)
C20 Nd1 C4 C3 -145.0(5)
C2 Nd1 C4 Si2 -128.97(13)
C17 Nd1 C4 Si2 24.84(12)
C3 Nd1 C4 Si2 -110.58(16)
C8 Nd1 C4 Si2 178.27(12)
C19 Nd1 C4 Si2 74.14(15)
C1 Nd1 C4 Si2 -152.11(12)
C18 Nd1 C4 Si2 52.50(13)
C16 Nd1 C4 Si2 -5.49(12)
C22 Nd1 C4 Si2 -58.93(14)
C5 Nd1 C4 Si2 106.33(16)
C7 Nd1 C4 Si2 149.29(12)
C20 Nd1 C4 Si2 104.4(5)
C3 C4 C5 C6 -0.8(4)
Si2 C4 C5 C6 178.39(19)
Nd1 C4 C5 C6 -51.0(2)
C3 C4 C5 Nd1 50.11(19)
Si2 C4 C5 Nd1 -130.66(10)
C2 Nd1 C5 C6 100.85(11)
C17 Nd1 C5 C6 -110.12(11)
C3 Nd1 C5 C6 125.16(13)
C8 Nd1 C5 C6 42.34(11)
C19 Nd1 C5 C6 -54.18(13)
C1 Nd1 C5 C6 71.63(11)
C18 Nd1 C5 C6 -79.58(12)
C16 Nd1 C5 C6 -138.65(11)
C22 Nd1 C5 C6 177.15(13)
C7 Nd1 C5 C6 18.71(11)
C20 Nd1 C5 C6 -34.12(16)
C2 Nd1 C5 C4 -45.40(10)
C17 Nd1 C5 C4 103.62(11)
C3 Nd1 C5 C4 -21.09(10)
C8 Nd1 C5 C4 -103.91(11)
C19 Nd1 C5 C4 159.56(10)
C1 Nd1 C5 C4 -74.62(11)
C18 Nd1 C5 C4 134.17(11)
C16 Nd1 C5 C4 75.09(11)
C22 Nd1 C5 C4 30.9(2)
C7 Nd1 C5 C4 -127.55(12)
C20 Nd1 C5 C4 179.63(10)
C4 C5 C6 C7 3.2(4)
Nd1 C5 C6 C7 -47.8(2)
C4 C5 C6 Nd1 51.0(2)
C2 Nd1 C6 C5 -74.18(11)
C17 Nd1 C6 C5 75.66(12)
C3 Nd1 C6 C5 -44.66(11)
C8 Nd1 C6 C5 -128.38(13)
C19 Nd1 C6 C5 133.29(11)
C1 Nd1 C6 C5 -104.25(11)
C18 Nd1 C6 C5 103.49(11)
C16 Nd1 C6 C5 53.54(13)
C22 Nd1 C6 C5 -171.6(4)
C7 Nd1 C6 C5 -147.31(17)
C20 Nd1 C6 C5 157.95(11)
C2 Nd1 C6 C7 73.13(11)
C17 Nd1 C6 C7 -137.03(11)
C3 Nd1 C6 C7 102.65(11)
C8 Nd1 C6 C7 18.93(10)
C19 Nd1 C6 C7 -79.40(12)
C1 Nd1 C6 C7 43.06(11)
C18 Nd1 C6 C7 -109.20(11)
C16 Nd1 C6 C7 -159.15(10)
C22 Nd1 C6 C7 -24.3(5)
C5 Nd1 C6 C7 147.31(17)
C20 Nd1 C6 C7 -54.74(13)
C5 C6 C7 C8 -0.9(4)
Nd1 C6 C7 C8 -48.7(2)
C5 C6 C7 Nd1 47.8(2)
C2 Nd1 C7 C8 45.13(11)
C17 Nd1 C7 C8 -159.02(10)
C3 Nd1 C7 C8 74.66(11)
C19 Nd1 C7 C8 -109.96(12)
C1 Nd1 C7 C8 19.35(10)
C18 Nd1 C7 C8 -138.57(11)
C16 Nd1 C7 C8 -172.18(12)
C22 Nd1 C7 C8 -38.22(16)
C5 Nd1 C7 C8 128.25(13)
C20 Nd1 C7 C8 -80.48(12)
C2 Nd1 C7 C6 -101.77(11)
C17 Nd1 C7 C6 54.07(13)
C3 Nd1 C7 C6 -72.25(11)
C8 Nd1 C7 C6 -146.91(17)
C19 Nd1 C7 C6 103.13(11)
C1 Nd1 C7 C6 -127.56(13)
C18 Nd1 C7 C6 74.52(12)
C16 Nd1 C7 C6 40.91(19)
C22 Nd1 C7 C6 174.87(10)
C5 Nd1 C7 C6 -18.66(10)
C20 Nd1 C7 C6 132.61(11)
C6 C7 C8 C1 -1.1(4)
Nd1 C7 C8 C1 -50.1(2)
C6 C7 C8 Nd1 49.0(2)
C2 C1 C8 C7 -1.4(4)
Si1 C1 C8 C7 -178.77(19)
Nd1 C1 C8 C7 50.2(2)
C2 C1 C8 Nd1 -51.67(19)
Si1 C1 C8 Nd1 130.99(11)
C2 Nd1 C8 C7 -124.72(13)
C17 Nd1 C8 C7 38.62(18)
C3 Nd1 C8 C7 -100.50(11)
C19 Nd1 C8 C7 73.35(12)
C1 Nd1 C8 C7 -146.33(17)
C18 Nd1 C8 C7 50.50(13)
C16 Nd1 C8 C7 146.6(5)
C22 Nd1 C8 C7 155.33(11)
C5 Nd1 C8 C7 -42.41(11)
C20 Nd1 C8 C7 102.03(12)
C2 Nd1 C8 C1 21.61(10)
C17 Nd1 C8 C1 -175.05(11)
C3 Nd1 C8 C1 45.84(10)
C19 Nd1 C8 C1 -140.32(11)
C18 Nd1 C8 C1 -163.17(10)
C16 Nd1 C8 C1 -67.0(5)
C22 Nd1 C8 C1 -58.33(12)
C5 Nd1 C8 C1 103.92(11)
C7 Nd1 C8 C1 146.33(17)
C20 Nd1 C8 C1 -111.64(11)
C28 Si3 C15 C16 -128.47(18)
C26 Si3 C15 C16 -6.4(2)
C27 Si3 C15 C16 111.76(18)
C28 Si3 C15 C22 51.74(19)
C26 Si3 C15 C22 173.81(18)
C27 Si3 C15 C22 -68.02(18)
C28 Si3 C15 Nd1 -35.97(18)
C26 Si3 C15 Nd1 86.11(18)
C27 Si3 C15 Nd1 -155.73(14)
C2 Nd1 C15 C16 135.77(11)
C17 Nd1 C15 C16 -17.83(10)
C3 Nd1 C15 C16 105.47(11)
C8 Nd1 C15 C16 -174.69(10)
C19 Nd1 C15 C16 -70.38(11)
C1 Nd1 C15 C16 163.30(10)
C18 Nd1 C15 C16 -40.78(11)
C22 Nd1 C15 C16 -142.34(17)
C5 Nd1 C15 C16 52.34(13)
C7 Nd1 C15 C16 -142.8(4)
C20 Nd1 C15 C16 -99.35(12)
C2 Nd1 C15 C22 -81.89(11)
C17 Nd1 C15 C22 124.51(13)
C3 Nd1 C15 C22 -112.19(11)
C8 Nd1 C15 C22 -32.35(16)
C19 Nd1 C15 C22 71.96(12)
C1 Nd1 C15 C22 -54.36(12)
C18 Nd1 C15 C22 101.56(12)
C16 Nd1 C15 C22 142.34(17)
C5 Nd1 C15 C22 -165.32(10)
C7 Nd1 C15 C22 -0.5(5)
C20 Nd1 C15 C22 42.99(11)
C2 Nd1 C15 Si3 23.31(13)
C17 Nd1 C15 Si3 -130.29(14)
C3 Nd1 C15 Si3 -6.99(12)
C8 Nd1 C15 Si3 72.86(15)
C19 Nd1 C15 Si3 177.17(12)
C1 Nd1 C15 Si3 50.84(13)
C18 Nd1 C15 Si3 -153.23(12)
C16 Nd1 C15 Si3 -112.45(17)
C22 Nd1 C15 Si3 105.21(17)
C5 Nd1 C15 Si3 -60.11(14)
C7 Nd1 C15 Si3 104.7(5)
C20 Nd1 C15 Si3 148.20(13)
C22 C15 C16 C17 -4.1(4)
Si3 C15 C16 C17 176.14(19)
Nd1 C15 C16 C17 47.1(2)
C22 C15 C16 Nd1 -51.3(2)
Si3 C15 C16 Nd1 129.00(12)
C2 Nd1 C16 C17 157.16(10)
C3 Nd1 C16 C17 130.42(11)
C8 Nd1 C16 C17 -118.1(5)
C19 Nd1 C16 C17 -43.55(11)
C1 Nd1 C16 C17 -176.40(10)
C18 Nd1 C16 C17 -18.15(10)
C22 Nd1 C16 C17 -127.34(13)
C5 Nd1 C16 C17 71.22(12)
C7 Nd1 C16 C17 21.60(19)
C20 Nd1 C16 C17 -73.18(11)
C2 Nd1 C16 C15 -53.98(12)
C17 Nd1 C16 C15 148.86(17)
C3 Nd1 C16 C15 -80.72(11)
C8 Nd1 C16 C15 30.8(6)
C19 Nd1 C16 C15 105.31(12)
C1 Nd1 C16 C15 -27.53(16)
C18 Nd1 C16 C15 130.72(13)
C22 Nd1 C16 C15 21.53(10)
C5 Nd1 C16 C15 -139.92(11)
C7 Nd1 C16 C15 170.47(12)
C20 Nd1 C16 C15 75.68(11)
C15 C16 C17 C18 0.7(4)
Nd1 C16 C17 C18 48.2(2)
C15 C16 C17 Nd1 -47.5(2)
C2 Nd1 C17 C16 -39.19(16)
C3 Nd1 C17 C16 -60.68(12)
C8 Nd1 C17 C16 168.51(11)
C19 Nd1 C17 C16 126.61(13)
C1 Nd1 C17 C16 34.5(9)
C18 Nd1 C17 C16 148.51(17)
C22 Nd1 C17 C16 42.97(11)
C5 Nd1 C17 C16 -115.09(11)
C7 Nd1 C17 C16 -168.89(10)
C20 Nd1 C17 C16 101.58(12)
C2 Nd1 C17 C18 172.31(10)
C3 Nd1 C17 C18 150.82(10)
C8 Nd1 C17 C18 20.00(18)
C19 Nd1 C17 C18 -21.90(10)
C1 Nd1 C17 C18 -114.0(9)
C16 Nd1 C17 C18 -148.51(17)
C22 Nd1 C17 C18 -105.54(11)
C5 Nd1 C17 C18 96.41(11)
C7 Nd1 C17 C18 42.61(13)
C20 Nd1 C17 C18 -46.92(11)
C16 C17 C18 C19 4.4(4)
Nd1 C17 C18 C19 52.6(2)
C16 C17 C18 Si4 -175.09(19)
Nd1 C17 C18 Si4 -126.85(11)
C16 C17 C18 Nd1 -48.2(2)
C25 Si4 C18 C19 -19.3(2)
C23 Si4 C18 C19 102.2(2)
C24 Si4 C18 C19 -139.4(2)
C25 Si4 C18 C17 160.2(2)
C23 Si4 C18 C17 -78.3(2)
C24 Si4 C18 C17 40.2(2)
C25 Si4 C18 Nd1 71.7(2)
C23 Si4 C18 Nd1 -166.8(2)
C24 Si4 C18 Nd1 -48.4(2)
C2 Nd1 C18 C19 136.5(7)
C17 Nd1 C18 C19 -141.56(17)
C3 Nd1 C18 C19 170.00(11)
C8 Nd1 C18 C19 49.36(13)
C1 Nd1 C18 C19 31.93(17)
C16 Nd1 C18 C19 -123.57(13)
C22 Nd1 C18 C19 -71.28(11)
C5 Nd1 C18 C19 130.56(11)
C7 Nd1 C18 C19 72.52(12)
C20 Nd1 C18 C19 -19.02(11)
C2 Nd1 C18 C17 -81.9(8)
C3 Nd1 C18 C17 -48.44(15)
C8 Nd1 C18 C17 -169.08(10)
C19 Nd1 C18 C17 141.56(17)
C1 Nd1 C18 C17 173.49(10)
C16 Nd1 C18 C17 17.99(10)
C22 Nd1 C18 C17 70.28(11)
C5 Nd1 C18 C17 -87.88(11)
C7 Nd1 C18 C17 -145.92(11)
C20 Nd1 C18 C17 122.54(12)
C2 Nd1 C18 Si4 25.6(8)
C17 Nd1 C18 Si4 107.55(17)
C3 Nd1 C18 Si4 59.11(17)
C8 Nd1 C18 Si4 -61.54(14)
C19 Nd1 C18 Si4 -110.89(17)
C1 Nd1 C18 Si4 -78.97(17)
C16 Nd1 C18 Si4 125.54(14)
C22 Nd1 C18 Si4 177.82(12)
C5 Nd1 C18 Si4 19.67(13)
C7 Nd1 C18 Si4 -38.38(13)
C20 Nd1 C18 Si4 -129.92(14)
C17 C18 C19 C20 -2.5(4)
Si4 C18 C19 C20 176.9(2)
Nd1 C18 C19 C20 49.9(2)
C17 C18 C19 Nd1 -52.5(2)
Si4 C18 C19 Nd1 126.98(11)
C2 Nd1 C19 C20 39.33(19)
C17 Nd1 C19 C20 -124.63(14)
C3 Nd1 C19 C20 150.6(5)
C8 Nd1 C19 C20 73.82(13)
C1 Nd1 C19 C20 51.23(14)
C18 Nd1 C19 C20 -146.68(18)
C16 Nd1 C19 C20 -100.26(12)
C22 Nd1 C19 C20 -42.00(12)
C5 Nd1 C19 C20 155.75(12)
C7 Nd1 C19 C20 102.39(12)
C2 Nd1 C19 C18 -173.99(11)
C17 Nd1 C19 C18 22.05(10)
C3 Nd1 C19 C18 -62.7(6)
C8 Nd1 C19 C18 -139.50(11)
C1 Nd1 C19 C18 -162.09(10)
C16 Nd1 C19 C18 46.42(11)
C22 Nd1 C19 C18 104.68(12)
C5 Nd1 C19 C18 -57.56(12)
C7 Nd1 C19 C18 -110.93(11)
C20 Nd1 C19 C18 146.68(18)
C18 C19 C20 C21 -1.6(4)
Nd1 C19 C20 C21 48.2(2)
C18 C19 C20 Nd1 -49.8(2)
C2 Nd1 C20 C21 53.74(14)
C17 Nd1 C20 C21 -102.32(12)
C3 Nd1 C20 C21 39.8(2)
C8 Nd1 C20 C21 103.01(12)
C19 Nd1 C20 C21 -147.43(19)
C1 Nd1 C20 C21 74.42(12)
C18 Nd1 C20 C21 -128.32(14)
C16 Nd1 C20 C21 -72.74(12)
C22 Nd1 C20 C21 -18.74(11)
C5 Nd1 C20 C21 174.93(11)
C7 Nd1 C20 C21 132.50(12)
C2 Nd1 C20 C19 -158.83(11)
C17 Nd1 C20 C19 45.11(12)
C3 Nd1 C20 C19 -172.77(12)
C8 Nd1 C20 C19 -109.56(12)
C1 Nd1 C20 C19 -138.15(12)
C18 Nd1 C20 C19 19.12(11)
C16 Nd1 C20 C19 74.70(12)
C22 Nd1 C20 C19 128.69(14)
C5 Nd1 C20 C19 -37.63(17)
C7 Nd1 C20 C19 -80.06(12)
C19 C20 C21 C22 0.5(4)
Nd1 C20 C21 C22 48.5(2)
C19 C20 C21 Nd1 -48.0(2)
C2 Nd1 C21 C20 -137.45(12)
C17 Nd1 C21 C20 72.58(12)
C3 Nd1 C21 C20 -159.85(11)
C8 Nd1 C21 C20 -79.60(12)
C19 Nd1 C21 C20 18.67(11)
C1 Nd1 C21 C20 -109.55(12)
C18 Nd1 C21 C20 42.48(12)
C16 Nd1 C21 C20 102.05(12)
C22 Nd1 C21 C20 147.19(19)
C5 Nd1 C21 C20 -24.0(5)
C7 Nd1 C21 C20 -54.81(13)
C2 Nd1 C21 C22 75.37(12)
C17 Nd1 C21 C22 -74.61(12)
C3 Nd1 C21 C22 52.97(14)
C8 Nd1 C21 C22 133.22(12)
C19 Nd1 C21 C22 -128.52(14)
C1 Nd1 C21 C22 103.27(12)
C18 Nd1 C21 C22 -104.70(12)
C16 Nd1 C21 C22 -45.14(12)
C5 Nd1 C21 C22 -171.2(4)
C7 Nd1 C21 C22 158.01(11)
C20 Nd1 C21 C22 -147.19(19)
C20 C21 C22 C15 2.2(4)
Nd1 C21 C22 C15 50.8(2)
C20 C21 C22 Nd1 -48.6(2)
C16 C15 C22 C21 0.6(4)
Si3 C15 C22 C21 -179.7(2)
Nd1 C15 C22 C21 -50.7(2)
C16 C15 C22 Nd1 51.3(2)
Si3 C15 C22 Nd1 -129.00(11)
C2 Nd1 C22 C21 -110.54(12)
C17 Nd1 C22 C21 100.51(12)
C3 Nd1 C22 C21 -139.17(11)
C8 Nd1 C22 C21 -54.29(13)
C19 Nd1 C22 C21 42.24(12)
C1 Nd1 C22 C21 -80.00(12)
C18 Nd1 C22 C21 71.34(12)
C16 Nd1 C22 C21 124.62(13)
C5 Nd1 C22 C21 177.00(13)
C7 Nd1 C22 C21 -33.97(16)
C20 Nd1 C22 C21 18.74(11)
C2 Nd1 C22 C15 103.33(11)
C17 Nd1 C22 C15 -45.62(11)
C3 Nd1 C22 C15 74.69(12)
C8 Nd1 C22 C15 159.57(10)
C19 Nd1 C22 C15 -103.89(12)
C1 Nd1 C22 C15 133.87(11)
C18 Nd1 C22 C15 -74.79(11)
C16 Nd1 C22 C15 -21.51(10)
C5 Nd1 C22 C15 30.9(2)
C7 Nd1 C22 C15 179.90(10)
C20 Nd1 C22 C15 -127.39(13)
C29 O1 C30 C31 169.2(2)
Li1 O1 C30 C31 -42.4(2)
C32 O2 C31 C30 173.1(2)
Li1 O2 C31 C30 -37.7(3)
O1 C30 C31 O2 52.0(3)
C33 O3 C34 C35 -170.4(3)
Li1 O3 C34 C35 35.2(3)
C36 O4 C35 C34 -173.0(2)
Li1 O4 C35 C34 45.3(3)
O3 C34 C35 O4 -53.2(3)
C37 O5 C38 C39 -168.6(3)
Li1 O5 C38 C39 49.3(3)
C40 O6 C39 C38 177.3(3)
Li1 O6 C39 C38 31.1(3)
O5 C38 C39 O6 -55.1(3)
